data_7224007
loop_
_publ_author_name
'Troyano, Javier'
'Perles, Josefina'
'Amo-Ochoa, Pilar'
'Zamora, F\'elix'
'Delgado, Salom\'e'

_publ_section_title
;
 Strong luminescent copper(i) halide coordination polymers and dinuclear
 complexes with thioacetamide and N,N&#x2032;-donor ligands
;
_journal_issue 10
_journal_name_full CrystEngComm
_journal_page_first 1809
_journal_paper_doi 10.1039/C5CE02264A
_journal_volume 18
_journal_year 2016
_chemical_formula_sum 'C4 H10 Cu I N2 S2'
_chemical_formula_weight 340.70
_chemical_name_common JA315b
_space_group_crystal_system triclinic
_space_group_IT_number 2
_space_group_name_Hall '-P 1'
_space_group_name_H-M_alt 'P -1'
_symmetry_space_group_name_Hall '-P 1'
_symmetry_space_group_name_H-M 'P -1'
_atom_sites_solution_hydrogens geom
_atom_sites_solution_primary direct
_atom_sites_solution_secondary difmap
_audit_update_record
;
2015-09-28 deposited with the CCDC.
2016-01-25 downloaded from the CCDC.
;
_cell_angle_alpha 107.0590(10)
_cell_angle_beta 90.9710(10)
_cell_angle_gamma 110.9720(10)
_cell_formula_units_Z 2
_cell_length_a 7.4292(2)
_cell_length_b 8.0762(2)
_cell_length_c 9.6140(2)
_cell_measurement_reflns_used 9474
_cell_measurement_temperature 296.(2)
_cell_measurement_theta_max 28.2525
_cell_measurement_theta_min 2.8517
_cell_volume 510.10(2)
_computing_cell_refinement 'SAINT V7.68A (Bruker AXS, 2009)'
_computing_data_collection 'Bruker Instrument Service v2010.9.0.0'
_computing_data_reduction 'SAINT V7.68A (Bruker AXS, 2009)'
_computing_structure_refinement 'SHELXL-97 (Sheldrick, 2008)'
_computing_structure_solution 'SHELXS-97 (Sheldrick, 2008)'
_diffrn_ambient_temperature 296.(2)
_diffrn_detector_area_resol_mean 8.3333
_diffrn_measured_fraction_theta_full 1.000
_diffrn_measured_fraction_theta_max 1.000
_diffrn_measurement_device_type 'Bruker Kappa Apex II'
_diffrn_radiation_wavelength 0.71073
_diffrn_reflns_av_R_equivalents 0.0217
_diffrn_reflns_av_sigmaI/netI 0.0113
_diffrn_reflns_limit_h_max 8
_diffrn_reflns_limit_h_min -8
_diffrn_reflns_limit_k_max 9
_diffrn_reflns_limit_k_min -9
_diffrn_reflns_limit_l_max 11
_diffrn_reflns_limit_l_min -11
_diffrn_reflns_number 16592
_diffrn_reflns_theta_full 25.34
_diffrn_reflns_theta_max 25.34
_diffrn_reflns_theta_min 2.24
_exptl_absorpt_coefficient_mu 5.515
_exptl_absorpt_correction_T_max 0.67
_exptl_absorpt_correction_T_min 0.54
_exptl_absorpt_correction_type multi-scan
_exptl_absorpt_process_details sadabs
_exptl_crystal_colour 'clear colourless'
_exptl_crystal_density_diffrn 2.218
_exptl_crystal_density_method 'not measured'
_exptl_crystal_description prismatic
_exptl_crystal_F_000 324
_exptl_crystal_size_max 0.180
_exptl_crystal_size_mid 0.170
_exptl_crystal_size_min 0.080
_refine_diff_density_max 0.513
_refine_diff_density_min -0.479
_refine_ls_extinction_method none
_refine_ls_goodness_of_fit_ref 1.004
_refine_ls_hydrogen_treatment refxyz
_refine_ls_matrix_type full
_refine_ls_number_parameters 93
_refine_ls_number_reflns 1872
_refine_ls_number_restraints 0
_refine_ls_restrained_S_all 1.004
_refine_ls_R_factor_all 0.0221
_refine_ls_R_factor_gt 0.0199
_refine_ls_shift/su_max 0.000
_refine_ls_shift/su_mean 0.000
_refine_ls_structure_factor_coef Fsqd
_refine_ls_weighting_details 'calc w=1/[\s^2^(Fo^2^)+(0.0238P)^2^+0.8331P] where P=(Fo^2^+2Fc^2^)/3'
_refine_ls_weighting_scheme calc
_refine_ls_wR_factor_gt 0.0503
_refine_ls_wR_factor_ref 0.0516
_reflns_number_gt 1747
_reflns_number_total 1872
_reflns_threshold_expression >2sigma(I)
_cod_data_source_file c5ce02264a2.cif
_cod_data_source_block C6
_cod_depositor_comments 'Adding full bibliography for 7224002--7224007.cif.'
_cod_database_code 7224007

loop_
_space_group_symop_operation_xyz
'x, y, z'
'-x, -y, -z'

loop_
_atom_site_type_symbol
_atom_site_label
_atom_site_fract_x
_atom_site_fract_y
_atom_site_fract_z
_atom_site_U_iso_or_equiv
_atom_site_adp_type
_atom_site_calc_flag
_atom_site_refinement_flags
_atom_site_occupancy
Cu Cu1 0.46448(7) 0.39441(7) 0.29911(5) 0.05662(14) Uani d . 1
I I1 0.25996(3) 0.24610(3) 0.48431(2) 0.04443(9) Uani d . 1
S S1 0.32204(15) 0.50446(14) 0.15748(10) 0.0506(2) Uani d . 1
S S2 0.66571(19) 0.27258(17) 0.17545(14) 0.0700(3) Uani d . 1
N N1 0.1699(5) 0.6314(5) 0.3894(3) 0.0630(9) Uani d . 1
H H1N 0.1014 0.6914 0.4341 0.076 Uiso calc R 1
H H2N 0.2264 0.5829 0.4354 0.076 Uiso calc R 1
N N2 0.7998(7) -0.0104(6) 0.1299(5) 0.0951(14) Uani d . 1
H H4N 0.8061 -0.1057 0.1493 0.114 Uiso calc R 1
H H3N 0.8657 0.0296 0.0657 0.114 Uiso calc R 1
C C1 0.1880(5) 0.6143(5) 0.2521(4) 0.0431(8) Uani d . 1
C C2 0.0847(6) 0.7033(6) 0.1807(4) 0.0571(10) Uani d . 1
H H2A 0.0789 0.8118 0.2527 0.086 Uiso calc R 1
H H2B -0.0449 0.6154 0.1393 0.086 Uiso calc R 1
H H2C 0.1539 0.7397 0.1043 0.086 Uiso calc R 1
C C3 0.6741(5) 0.0856(5) 0.2077(4) 0.0468(8) Uani d . 1
C C4 0.5797(6) 0.0165(5) 0.3026(5) 0.0598(11) Uani d . 1
H H4A 0.6185 -0.081 0.3132 0.09 Uiso calc R 1
H H4B 0.4426 -0.0341 0.2694 0.09 Uiso calc R 1
H H4C 0.6082 0.1134 0.3956 0.09 Uiso calc R 1

loop_
_atom_site_aniso_label
_atom_site_aniso_U_11
_atom_site_aniso_U_22
_atom_site_aniso_U_33
_atom_site_aniso_U_12
_atom_site_aniso_U_13
_atom_site_aniso_U_23
Cu1 0.0665(3) 0.0698(3) 0.0661(3) 0.0519(3) 0.0242(2) 0.0347(2)
I1 0.04608(14) 0.04576(14) 0.05233(15) 0.02577(10) 0.01561(10) 0.02035(10)
S1 0.0679(6) 0.0590(5) 0.0442(5) 0.0463(5) 0.0104(4) 0.0161(4)
S2 0.0910(8) 0.0752(7) 0.0923(8) 0.0642(7) 0.0551(7) 0.0528(6)
N1 0.079(2) 0.094(3) 0.0535(19) 0.069(2) 0.0212(17) 0.0304(18)
N2 0.109(4) 0.100(3) 0.111(3) 0.081(3) 0.033(3) 0.031(3)
C1 0.0469(19) 0.0430(18) 0.0461(19) 0.0268(16) 0.0011(15) 0.0122(15)
C2 0.070(3) 0.064(2) 0.057(2) 0.049(2) 0.0051(19) 0.0190(18)
C3 0.0453(19) 0.0481(19) 0.051(2) 0.0302(16) 0.0023(16) 0.0068(16)
C4 0.075(3) 0.049(2) 0.086(3) 0.044(2) 0.035(2) 0.038(2)

loop_
_atom_type_symbol
_atom_type_description
_atom_type_scat_dispersion_real
_atom_type_scat_dispersion_imag
_atom_type_scat_source
C C 0.0033 0.0016 'International Tables Vol C Tables 4.2.6.8 and 6.1.1.4'
H H 0.0000 0.0000 'International Tables Vol C Tables 4.2.6.8 and 6.1.1.4'
N N 0.0061 0.0033 'International Tables Vol C Tables 4.2.6.8 and 6.1.1.4'
S S 0.1246 0.1234 'International Tables Vol C Tables 4.2.6.8 and 6.1.1.4'
Cu Cu 0.3201 1.2651 'International Tables Vol C Tables 4.2.6.8 and 6.1.1.4'
I I -0.4742 1.8119 'International Tables Vol C Tables 4.2.6.8 and 6.1.1.4'

loop_
_geom_angle_atom_site_label_1
_geom_angle_atom_site_label_2
_geom_angle_atom_site_label_3
_geom_angle_site_symmetry_3
_geom_angle
S2 Cu1 S1 . 110.26(4)
S2 Cu1 I1 . 121.38(3)
S1 Cu1 I1 . 118.02(3)
S2 Cu1 I1 2_666 102.88(4)
S1 Cu1 I1 2_666 100.81(3)
I1 Cu1 I1 2_666 98.846(17)
Cu1 I1 Cu1 2_666 81.154(17)
C1 S1 Cu1 . 111.24(12)
C3 S2 Cu1 . 115.54(14)
C1 N1 H1N . 120.0
C1 N1 H2N . 120.0
H1N N1 H2N . 120.0
C3 N2 H4N . 120.0
C3 N2 H3N . 120.0
H4N N2 H3N . 120.0
N1 C1 C2 . 116.4(3)
N1 C1 S1 . 123.3(3)
C2 C1 S1 . 120.4(3)
C1 C2 H2A . 109.5
C1 C2 H2B . 109.5
H2A C2 H2B . 109.5
C1 C2 H2C . 109.5
H2A C2 H2C . 109.5
H2B C2 H2C . 109.5
C4 C3 N2 . 116.1(4)
C4 C3 S2 . 123.3(3)
N2 C3 S2 . 120.6(3)
C3 C4 H4A . 109.5
C3 C4 H4B . 109.5
H4A C4 H4B . 109.5
C3 C4 H4C . 109.5
H4A C4 H4C . 109.5
H4B C4 H4C . 109.5

loop_
_geom_bond_atom_site_label_1
_geom_bond_atom_site_label_2
_geom_bond_site_symmetry_2
_geom_bond_distance
Cu1 S2 . 2.2458(11)
Cu1 S1 . 2.2579(9)
Cu1 I1 . 2.6370(5)
Cu1 I1 2_666 3.0016(6)
I1 Cu1 2_666 3.0017(6)
S1 C1 . 1.672(3)
S2 C3 . 1.650(4)
N1 C1 . 1.301(5)
N1 H1N . 0.86
N1 H2N . 0.86
N2 C3 . 1.494(5)
N2 H4N . 0.86
N2 H3N . 0.86
C1 C2 . 1.497(4)
C2 H2A . 0.96
C2 H2B . 0.96
C2 H2C . 0.96
C3 C4 . 1.294(5)
C4 H4A . 0.96
C4 H4B . 0.96
C4 H4C . 0.96
